data_1570187
loop_
_publ_author_name
'Vainauskas, Jogirdas'
'Borchers, Tristan H.'
'Arhangelskis, Mihails'
'McCormick McPherson, Laura J'
'Spilfogel, Toni S.'
'Hamzehpoor, Ehsan'
'Topi&#x107;, Filip'
'Coles, Simon J.'
'Perepichka, Dmytro F.'
'Barrett, Christopher J.'
'Fri&#x161;&#x10d;i&#x107;, Tomislav'

_publ_section_title
;
 Halogen bonding with carbon: directional assembly of non-derivatised
 aromatic carbon systems into robust supramolecular ladder architectures.
;
_journal_issue 45
_journal_name_full 'Chemical science'
_journal_page_first 13031
_journal_page_last 13041
_journal_paper_doi 10.1039/d3sc04191c
_journal_volume 14
_journal_year 2023
_chemical_formula_moiety 'C20 H12, 2(C6 F4 I2)'
_chemical_formula_sum 'C32 H12 F8 I4'
_chemical_formula_weight 1056.02
_space_group_crystal_system triclinic
_space_group_IT_number 2
_space_group_name_Hall '-P 1'
_space_group_name_H-M_alt 'P -1'
_atom_sites_solution_hydrogens geom
_audit_creation_date 2022-01-20
_audit_creation_method
;
Olex2 1.3
(compiled 2020.11.12 svn.r5f609507 for OlexSys, GUI svn.r6408)
;
_audit_update_record
;
2023-04-25 deposited with the CCDC.	2023-10-09 downloaded from the CCDC.
;
_cell_angle_alpha 103.6520(10)
_cell_angle_beta 92.767(2)
_cell_angle_gamma 96.252(2)
_cell_formula_units_Z 1
_cell_length_a 5.8113(2)
_cell_length_b 10.2259(4)
_cell_length_c 13.3298(4)
_cell_measurement_reflns_used 6351
_cell_measurement_temperature 298
_cell_measurement_theta_max 72.47
_cell_measurement_theta_min 3.42
_cell_volume 762.93(5)
_computing_cell_refinement 'Bruker SAINT'
_computing_data_collection 'Bruker APEX3'
_computing_data_reduction 'Bruker SAINT'
_computing_molecular_graphics 'Olex2 1.3 (Dolomanov et al., 2009)'
_computing_publication_material 'Olex2 1.3 (Dolomanov et al., 2009)'
_computing_structure_refinement 'SHELXL 2018/3 (Sheldrick, 2015)'
_computing_structure_solution 'SHELXT 2014/5 (Sheldrick, 2014)'
_diffrn_ambient_temperature 298
_diffrn_measured_fraction_theta_full 0.988
_diffrn_measured_fraction_theta_max 0.985
_diffrn_measurement_device_type 'Bruker D8 Venture, Dual, Cu at zero, PHOTON II'
_diffrn_measurement_method '\f and \w scans'
_diffrn_radiation_type CuK\a
_diffrn_radiation_wavelength 1.54178
_diffrn_reflns_av_R_equivalents 0.0667
_diffrn_reflns_av_unetI/netI 0.0589
_diffrn_reflns_Laue_measured_fraction_full 0.988
_diffrn_reflns_Laue_measured_fraction_max 0.985
_diffrn_reflns_limit_h_max 7
_diffrn_reflns_limit_h_min -6
_diffrn_reflns_limit_k_max 12
_diffrn_reflns_limit_k_min -12
_diffrn_reflns_limit_l_max 16
_diffrn_reflns_limit_l_min -16
_diffrn_reflns_number 12061
_diffrn_reflns_point_group_measured_fraction_full 0.988
_diffrn_reflns_point_group_measured_fraction_max 0.985
_diffrn_reflns_theta_full 67.679
_diffrn_reflns_theta_max 72.392
_diffrn_reflns_theta_min 3.422
_diffrn_source 'micro-focus sealed X-ray tube'
_exptl_absorpt_coefficient_mu 32.725
_exptl_absorpt_correction_T_max 0.7536
_exptl_absorpt_correction_T_min 0.4691
_exptl_absorpt_correction_type multi-scan
_exptl_absorpt_process_details
;
SADABS-2016/2 (Bruker,2016/2) was used for absorption correction.
wR2(int) was 0.1839 before and 0.0831 after correction.
The Ratio of minimum to maximum transmission is 0.1781.
The \l/2 correction factor is Not present.
;
_exptl_crystal_colour orange
_exptl_crystal_density_diffrn 2.298
_exptl_crystal_description block
_exptl_crystal_F_000 488
_exptl_crystal_preparation Luminescent
_exptl_crystal_recrystallization_method 'Re-crystallisation from solvent: DCM'
_exptl_crystal_size_max 0.400
_exptl_crystal_size_mid 0.200
_exptl_crystal_size_min 0.130
_refine_diff_density_max 2.185
_refine_diff_density_min -3.180
_refine_diff_density_rms 0.394
_refine_ls_extinction_coef 0.0230(18)
_refine_ls_extinction_expression Fc^*^=kFc[1+0.001xFc^2^\l^3^/sin(2\q)]^-1/4^
_refine_ls_extinction_method 'SHELXL-2018/3 (Sheldrick 2018)'
_refine_ls_goodness_of_fit_ref 1.100
_refine_ls_hydrogen_treatment constr
_refine_ls_matrix_type full
_refine_ls_number_parameters 200
_refine_ls_number_reflns 2980
_refine_ls_number_restraints 159
_refine_ls_restrained_S_all 1.075
_refine_ls_R_factor_all 0.0950
_refine_ls_R_factor_gt 0.0857
_refine_ls_shift/su_max 0.000
_refine_ls_shift/su_mean 0.000
_refine_ls_structure_factor_coef Fsqd
_refine_ls_weighting_details 'w=1/[\s^2^(Fo^2^)+(0.1568P)^2^+1.8196P] where P=(Fo^2^+2Fc^2^)/3'
_refine_ls_weighting_scheme calc
_refine_ls_wR_factor_gt 0.2115
_refine_ls_wR_factor_ref 0.2304
_reflns_Friedel_coverage 0.000
_reflns_number_gt 2436
_reflns_number_total 2980
_reflns_threshold_expression 'I > 2\s(I)'
_cod_data_source_file d3sc04191c3.cif
_cod_data_source_block s2_a
_cod_depositor_comments 'Adding full bibliography for 1570178--1570188.cif.'
_cod_database_code 1570187
_shelx_shelxl_version_number 2018/3
_shelx_space_group_comment
;
The symmetry employed for this shelxl refinement is uniquely defined
by the following loop, which should always be used as a source of
symmetry information in preference to the above space-group names.
They are only intended as comments.
;
_olex2_refinement_description
;
1. Rigid body (RIGU) restrains
 All non-hydrogen atoms
 with sigma for 1-2 distances of 0.004 and sigma for 1-3 distances of 0.004
2.a Aromatic/amide H refined with riding coordinates:
 C3B(H3B), C4B(H4B), C5B(H5B), C7B(H7B), C8B(H8B), C9B(H9B)
;
_olex2_submission_special_instructions 'No special instructions were received'

loop_
_space_group_symop_operation_xyz
'x, y, z'
'-x, -y, -z'

loop_
_atom_site_label
_atom_site_type_symbol
_atom_site_fract_x
_atom_site_fract_y
_atom_site_fract_z
_atom_site_U_iso_or_equiv
_atom_site_adp_type
_atom_site_occupancy
_atom_site_site_symmetry_order
_atom_site_calc_flag
_atom_site_refinement_flags_posn
_atom_site_refinement_flags_adp
_atom_site_refinement_flags_occupancy
_atom_site_disorder_assembly
_atom_site_disorder_group
C1A C 0.3131(12) 0.7554(8) 0.3653(6) 0.0302(14) Uani 1 1 d . . . . .
I1A I 0.08535(11) 0.78156(7) 0.24912(5) 0.0538(4) Uani 1 1 d . . . . .
F2A F 0.4801(12) 0.9053(6) 0.6369(4) 0.0582(16) Uani 1 1 d . . . . .
C2A C 0.3226(14) 0.8366(8) 0.4654(6) 0.0339(16) Uani 1 1 d . . . . .
I3A I 0.86211(10) 0.70437(8) 0.63907(5) 0.0545(4) Uani 1 1 d . . . . .
F3A F 0.7537(14) 0.5450(8) 0.4010(5) 0.077(2) Uani 1 1 d . . . . .
C3A C 0.4751(14) 0.8215(8) 0.5418(5) 0.0318(15) Uani 1 1 d . . . . .
F4A F 0.4610(14) 0.5761(7) 0.2515(4) 0.0670(18) Uani 1 1 d . . . . .
C4A C 0.6243(13) 0.7242(8) 0.5235(6) 0.0305(14) Uani 1 1 d . . . . .
C5A C 0.6173(15) 0.6440(9) 0.4250(7) 0.0380(17) Uani 1 1 d . . . . .
C6A C 0.4640(15) 0.6586(8) 0.3478(6) 0.0357(16) Uani 1 1 d . . . . .
F1A F 0.1837(12) 0.9316(7) 0.4889(5) 0.0618(17) Uani 1 1 d . . . . .
C1B C -0.0074(12) 0.8553(7) 0.9659(5) 0.0233(12) Uani 1 1 d . . . . .
C2B C -0.1710(11) 0.9127(7) 1.0368(5) 0.0239(13) Uani 1 1 d . . . . .
C3B C -0.3280(14) 0.8238(8) 1.0708(6) 0.0363(16) Uani 1 1 d . . . . .
H3B H -0.434362 0.859018 1.116561 0.044 Uiso 1 1 calc R U . . .
C4B C -0.3325(16) 0.6789(9) 1.0379(8) 0.0447(19) Uani 1 1 d . . . . .
H4B H -0.437298 0.621734 1.063410 0.054 Uiso 1 1 calc R U . . .
C5B C -0.1852(16) 0.6283(8) 0.9708(7) 0.0415(17) Uani 1 1 d . . . . .
H5B H -0.191843 0.534582 0.948082 0.050 Uiso 1 1 calc R U . . .
C6B C -0.0179(13) 0.7116(7) 0.9325(5) 0.0304(14) Uani 1 1 d . . . . .
C7B C 0.1446(17) 0.6568(9) 0.8645(7) 0.0458(18) Uani 1 1 d . . . . .
H7B H 0.139673 0.563140 0.842078 0.055 Uiso 1 1 calc R U . . .
C8B C 0.3059(17) 0.7373(10) 0.8317(7) 0.048(2) Uani 1 1 d . . . . .
H8B H 0.411557 0.698740 0.786941 0.058 Uiso 1 1 calc R U . . .
C9B C 0.3180(13) 0.8767(8) 0.8631(5) 0.0306(15) Uani 1 1 d . . . . .
H9B H 0.431474 0.930130 0.838784 0.037 Uiso 1 1 calc R U . . .
C10B C 0.1635(12) 0.9398(7) 0.9309(5) 0.0240(13) Uani 1 1 d . . . . .

loop_
_atom_site_aniso_label
_atom_site_aniso_U_11
_atom_site_aniso_U_22
_atom_site_aniso_U_33
_atom_site_aniso_U_23
_atom_site_aniso_U_13
_atom_site_aniso_U_12
C1A 0.027(3) 0.045(4) 0.022(3) 0.013(3) -0.002(3) 0.006(3)
I1A 0.0466(5) 0.0840(6) 0.0327(5) 0.0217(3) -0.0154(3) 0.0077(3)
F2A 0.079(4) 0.074(4) 0.016(2) -0.007(2) 0.001(2) 0.028(3)
C2A 0.038(4) 0.040(4) 0.024(3) 0.003(3) -0.002(3) 0.016(3)
I3A 0.0411(5) 0.0924(6) 0.0388(5) 0.0317(4) -0.0066(3) 0.0169(3)
F3A 0.100(5) 0.088(5) 0.052(4) 0.010(3) 0.008(4) 0.066(4)
C3A 0.037(4) 0.047(4) 0.010(3) 0.003(3) 0.000(2) 0.010(3)
F4A 0.101(5) 0.068(4) 0.024(3) -0.013(3) 0.002(3) 0.033(3)
C4A 0.028(3) 0.049(4) 0.019(3) 0.014(3) 0.001(3) 0.012(3)
C5A 0.042(4) 0.048(4) 0.029(3) 0.010(3) 0.007(3) 0.023(3)
C6A 0.051(4) 0.043(4) 0.013(3) 0.002(3) 0.001(3) 0.014(3)
F1A 0.071(4) 0.073(4) 0.046(3) 0.004(3) 0.008(3) 0.049(3)
C1B 0.031(3) 0.030(3) 0.010(3) 0.007(2) -0.005(2) 0.004(2)
C2B 0.026(3) 0.036(3) 0.010(3) 0.010(2) -0.007(2) -0.001(2)
C3B 0.036(4) 0.046(4) 0.028(4) 0.015(3) -0.001(3) -0.003(3)
C4B 0.042(4) 0.047(4) 0.047(5) 0.023(4) -0.011(3) -0.007(3)
C5B 0.054(4) 0.032(3) 0.033(4) 0.008(3) -0.023(3) -0.008(3)
C6B 0.046(4) 0.029(3) 0.013(3) 0.002(2) -0.017(3) 0.008(3)
C7B 0.062(5) 0.041(4) 0.032(4) -0.001(3) -0.010(3) 0.023(3)
C8B 0.055(5) 0.060(4) 0.024(4) -0.007(3) -0.002(3) 0.021(4)
C9B 0.032(4) 0.056(4) 0.007(3) 0.010(3) 0.002(3) 0.016(3)
C10B 0.030(3) 0.036(3) 0.007(3) 0.005(2) 0.000(2) 0.008(2)

loop_
_atom_type_symbol
_atom_type_description
_atom_type_scat_dispersion_real
_atom_type_scat_dispersion_imag
_atom_type_scat_source
C C 0.0181 0.0091 'International Tables Vol C Tables 4.2.6.8 and 6.1.1.4'
H H 0.0000 0.0000 'International Tables Vol C Tables 4.2.6.8 and 6.1.1.4'
F F 0.0727 0.0534 'International Tables Vol C Tables 4.2.6.8 and 6.1.1.4'
I I -0.3257 6.8362 'International Tables Vol C Tables 4.2.6.8 and 6.1.1.4'

loop_
_geom_angle_atom_site_label_1
_geom_angle_atom_site_label_2
_geom_angle_atom_site_label_3
_geom_angle
_geom_angle_site_symmetry_1
_geom_angle_site_symmetry_3
_geom_angle_publ_flag
C2A C1A I1A 121.2(6) . . ?
C6A C1A I1A 122.4(6) . . ?
C6A C1A C2A 116.5(7) . . ?
C3A C2A C1A 121.5(7) . . ?
F1A C2A C1A 120.4(7) . . ?
F1A C2A C3A 118.1(7) . . ?
F2A C3A C2A 118.8(7) . . ?
F2A C3A C4A 119.7(7) . . ?
C2A C3A C4A 121.5(7) . . ?
C3A C4A I3A 121.5(6) . . ?
C5A C4A I3A 120.9(6) . . ?
C5A C4A C3A 117.6(7) . . ?
F3A C5A C4A 121.4(8) . . ?
F3A C5A C6A 117.4(8) . . ?
C4A C5A C6A 121.1(7) . . ?
F4A C6A C1A 118.9(7) . . ?
F4A C6A C5A 119.3(7) . . ?
C5A C6A C1A 121.8(7) . . ?
C6B C1B C2B 119.1(6) . . ?
C10B C1B C2B 120.8(6) . . ?
C10B C1B C6B 120.1(7) . . ?
C1B C2B C10B 119.1(6) . 2_577 ?
C3B C2B C1B 117.6(7) . . ?
C3B C2B C10B 123.3(7) . 2_577 ?
C2B C3B H3B 118.8 . . ?
C2B C3B C4B 122.4(8) . . ?
C4B C3B H3B 118.8 . . ?
C3B C4B H4B 120.5 . . ?
C5B C4B C3B 119.0(8) . . ?
C5B C4B H4B 120.5 . . ?
C4B C5B H5B 118.8 . . ?
C4B C5B C6B 122.4(8) . . ?
C6B C5B H5B 118.8 . . ?
C5B C6B C1B 119.4(7) . . ?
C7B C6B C1B 118.6(7) . . ?
C7B C6B C5B 122.0(7) . . ?
C6B C7B H7B 119.5 . . ?
C8B C7B C6B 121.0(8) . . ?
C8B C7B H7B 119.5 . . ?
C7B C8B H8B 119.5 . . ?
C7B C8B C9B 121.0(8) . . ?
C9B C8B H8B 119.5 . . ?
C8B C9B H9B 119.2 . . ?
C8B C9B C10B 121.7(8) . . ?
C10B C9B H9B 119.2 . . ?
C1B C10B C2B 120.1(6) . 2_577 ?
C9B C10B C1B 117.6(6) . . ?
C9B C10B C2B 122.3(7) . 2_577 ?

loop_
_geom_bond_atom_site_label_1
_geom_bond_atom_site_label_2
_geom_bond_distance
_geom_bond_site_symmetry_2
_geom_bond_publ_flag
C1A I1A 2.072(7) . ?
C1A C2A 1.390(11) . ?
C1A C6A 1.380(11) . ?
F2A C3A 1.350(8) . ?
C2A C3A 1.364(11) . ?
C2A F1A 1.321(9) . ?
I3A C4A 2.080(7) . ?
F3A C5A 1.342(9) . ?
C3A C4A 1.377(11) . ?
F4A C6A 1.358(9) . ?
C4A C5A 1.371(11) . ?
C5A C6A 1.373(12) . ?
C1B C2B 1.445(10) . ?
C1B C6B 1.425(9) . ?
C1B C10B 1.414(10) . ?
C2B C3B 1.385(10) . ?
C2B C10B 1.463(10) 2_577 ?
C3B H3B 0.9300 . ?
C3B C4B 1.440(13) . ?
C4B H4B 0.9300 . ?
C4B C5B 1.323(14) . ?
C5B H5B 0.9300 . ?
C5B C6B 1.416(12) . ?
C6B C7B 1.409(12) . ?
C7B H7B 0.9300 . ?
C7B C8B 1.338(14) . ?
C8B H8B 0.9300 . ?
C8B C9B 1.381(13) . ?
C9B H9B 0.9300 . ?
C9B C10B 1.403(9) . ?

loop_
_geom_torsion_atom_site_label_1
_geom_torsion_atom_site_label_2
_geom_torsion_atom_site_label_3
_geom_torsion_atom_site_label_4
_geom_torsion
_geom_torsion_site_symmetry_1
_geom_torsion_site_symmetry_2
_geom_torsion_site_symmetry_3
_geom_torsion_site_symmetry_4
_geom_torsion_publ_flag
C1A C2A C3A F2A 178.5(8) . . . . ?
C1A C2A C3A C4A -0.9(13) . . . . ?
I1A C1A C2A C3A -178.8(6) . . . . ?
I1A C1A C2A F1A 0.8(11) . . . . ?
I1A C1A C6A F4A -1.0(11) . . . . ?
I1A C1A C6A C5A 178.7(7) . . . . ?
F2A C3A C4A I3A -0.8(11) . . . . ?
F2A C3A C4A C5A -178.2(8) . . . . ?
C2A C1A C6A F4A 179.6(8) . . . . ?
C2A C1A C6A C5A -0.7(13) . . . . ?
C2A C3A C4A I3A 178.5(6) . . . . ?
C2A C3A C4A C5A 1.1(13) . . . . ?
I3A C4A C5A F3A 3.9(12) . . . . ?
I3A C4A C5A C6A -178.6(7) . . . . ?
F3A C5A C6A C1A 178.6(8) . . . . ?
F3A C5A C6A F4A -1.7(13) . . . . ?
C3A C4A C5A F3A -178.7(8) . . . . ?
C3A C4A C5A C6A -1.2(13) . . . . ?
C4A C5A C6A C1A 1.0(14) . . . . ?
C4A C5A C6A F4A -179.3(8) . . . . ?
C6A C1A C2A C3A 0.6(13) . . . . ?
C6A C1A C2A F1A -179.8(8) . . . . ?
F1A C2A C3A F2A -1.1(13) . . . . ?
F1A C2A C3A C4A 179.5(8) . . . . ?
C1B C2B C3B C4B -0.1(11) . . . . ?
C1B C6B C7B C8B 0.0(12) . . . . ?
C2B C1B C6B C5B -1.1(9) . . . . ?
C2B C1B C6B C7B -179.1(6) . . . . ?
C2B C1B C10B C2B -2.4(10) . . . 2_577 ?
C2B C1B C10B C9B 179.2(6) . . . . ?
C2B C3B C4B C5B -1.7(13) . . . . ?
C3B C4B C5B C6B 2.0(13) . . . . ?
C4B C5B C6B C1B -0.7(11) . . . . ?
C4B C5B C6B C7B 177.3(8) . . . . ?
C5B C6B C7B C8B -177.9(8) . . . . ?
C6B C1B C2B C3B 1.4(9) . . . . ?
C6B C1B C2B C10B -178.6(6) . . . 2_577 ?
C6B C1B C10B C2B 178.6(6) . . . 2_577 ?
C6B C1B C10B C9B 0.2(9) . . . . ?
C6B C7B C8B C9B -0.2(14) . . . . ?
C7B C8B C9B C10B 0.3(13) . . . . ?
C8B C9B C10B C1B -0.3(10) . . . . ?
C8B C9B C10B C2B -178.7(7) . . . 2_577 ?
C10B C1B C2B C3B -177.7(6) . . . . ?
C10B C1B C2B C10B 2.4(10) . . . 2_577 ?
C10B C1B C6B C5B 178.0(6) . . . . ?
C10B C1B C6B C7B 0.0(10) . . . . ?
C10B C2B C3B C4B 179.9(7) 2_577 . . . ?
